data_4021027
loop_
_publ_author_name
'Bin Tao'
'David W. Boykin'

_publ_section_title
;
 Simple Amine/Pd(OAc)~2~-Catalyzed Suzuki Coupling Reactions
 of Aryl Bromides under Mild Aerobic Conditions
;
_journal_name_full 'Journal of Organic Chemistry'
_journal_page_first 4330
_journal_page_last 4335
_journal_paper_doi 10.1021/jo040147z
_journal_volume 69
_journal_year 2004
_chemical_formula_moiety {[(C6H11)2NH]2(CH3COO)2}Pd
_chemical_formula_sum 'C28 H52 N2 O4 Pd'
_chemical_formula_weight 587.12
_space_group_IT_number 14
_symmetry_cell_setting monoclinic
_symmetry_space_group_name_Hall '-P 2ybc'
_symmetry_space_group_name_H-M 'P 1 21/c 1'
_cell_angle_alpha 90.00
_cell_angle_beta 90.122(1)
_cell_angle_gamma 90.00
_cell_formula_units_Z 2
_cell_length_a 8.9497(6)
_cell_length_b 15.3708(11)
_cell_length_c 10.6571(8)
_cell_measurement_temperature 100(2)
_cell_volume 1466.03(18)
_diffrn_ambient_temperature 100(2)
_exptl_crystal_density_diffrn 1.330
_cod_depositor_comments
;
The following automatic conversions were performed:
'_symmetry_cell_setting' value 'Monoclinic' changed to 'monoclinic'
according to '/home/saulius/struct/CIF-dictionaries/cif_core.dic'
dictionary named 'cif_core.dic' version 2.4.1 from 2010-06-29.

Automatic conversion script
Id: cif_fix_enum 1527 2010-12-29 10:47:43Z saulius 
;
_cod_original_sg_symbol_H-M 'P 21/c'
_cod_database_code 4021027

loop_
_symmetry_equiv_pos_as_xyz
'x, y, z'
'-x, y+1/2, -z+1/2'
'-x, -y, -z'
'x, -y-1/2, z-1/2'

loop_
_atom_site_label
_atom_site_type_symbol
_atom_site_fract_x
_atom_site_fract_y
_atom_site_fract_z
_atom_site_U_iso_or_equiv
_atom_site_adp_type
_atom_site_occupancy
_atom_site_symmetry_multiplicity
_atom_site_calc_flag
_atom_site_refinement_flags
_atom_site_disorder_assembly
_atom_site_disorder_group
Pd1 Pd 0.0000 0.0000 0.5000 0.01608(7) Uani 1 2 d S . .
C1 C -0.1276(2) 0.16981(16) 0.5941(2) 0.0261(4) Uani 1 1 d . . .
H1 H -0.1842 0.1427 0.6648 0.031 Uiso 1 1 calc R . .
C2 C -0.2199(3) 0.16039(17) 0.4764(3) 0.0397(7) Uani 1 1 d . . .
H2A H -0.2410 0.0980 0.4617 0.048 Uiso 1 1 calc R . .
H2B H -0.1619 0.1823 0.4040 0.048 Uiso 1 1 calc R . .
C3 C -0.3668(3) 0.2098(2) 0.4844(3) 0.0509(8) Uani 1 1 d . . .
H3A H -0.4215 0.2037 0.4040 0.061 Uiso 1 1 calc R . .
H3B H -0.4292 0.1841 0.5514 0.061 Uiso 1 1 calc R . .
C4 C -0.3427(4) 0.3043(2) 0.5114(3) 0.0674(13) Uani 1 1 d . . .
H4A H -0.4398 0.3347 0.5189 0.081 Uiso 1 1 calc R . .
H4B H -0.2851 0.3318 0.4428 0.081 Uiso 1 1 calc R . .
C5 C -0.2571(6) 0.3103(4) 0.6332(5) 0.123(3) Uani 1 1 d . . .
H5A H -0.3168 0.2836 0.7012 0.147 Uiso 1 1 calc R . .
H5B H -0.2408 0.3722 0.6546 0.147 Uiso 1 1 calc R . .
C6 C -0.1057(4) 0.2639(2) 0.6241(4) 0.0679(13) Uani 1 1 d . . .
H6A H -0.0445 0.2915 0.5579 0.082 Uiso 1 1 calc R . .
H6B H -0.0515 0.2696 0.7048 0.082 Uiso 1 1 calc R . .
C7 C 0.1160(2) 0.12656(15) 0.6950(2) 0.0252(4) Uani 1 1 d . . .
H7 H 0.1076 0.1864 0.7311 0.030 Uiso 1 1 calc R . .
C8 C 0.2780(2) 0.11204(17) 0.6592(2) 0.0301(5) Uani 1 1 d . . .
H8A H 0.3076 0.1551 0.5948 0.036 Uiso 1 1 calc R . .
H8B H 0.2896 0.0532 0.6228 0.036 Uiso 1 1 calc R . .
C9 C 0.3799(3) 0.12111(17) 0.7741(2) 0.0323(5) Uani 1 1 d . . .
H9A H 0.4848 0.1098 0.7495 0.039 Uiso 1 1 calc R . .
H9B H 0.3738 0.1812 0.8071 0.039 Uiso 1 1 calc R . .
C10 C 0.3336(3) 0.05720(18) 0.8756(2) 0.0306(5) Uani 1 1 d . . .
H10A H 0.3485 -0.0030 0.8452 0.037 Uiso 1 1 calc R . .
H10B H 0.3972 0.0657 0.9508 0.037 Uiso 1 1 calc R . .
C11 C 0.1712(3) 0.0702(3) 0.9106(2) 0.0567(10) Uani 1 1 d . . .
H11A H 0.1585 0.1284 0.9488 0.068 Uiso 1 1 calc R . .
H11B H 0.1420 0.0261 0.9737 0.068 Uiso 1 1 calc R . .
C12 C 0.0689(3) 0.0624(2) 0.7956(2) 0.0429(7) Uani 1 1 d . . .
H12A H 0.0741 0.0024 0.7618 0.052 Uiso 1 1 calc R . .
H12B H -0.0357 0.0741 0.8204 0.052 Uiso 1 1 calc R . .
C13 C 0.2109(2) 0.09470(15) 0.3323(2) 0.0234(4) Uani 1 1 d . . .
C14 C 0.3410(3) 0.08659(19) 0.2427(3) 0.0371(6) Uani 1 1 d . . .
H14A H 0.3480 0.1394 0.1915 0.056 Uiso 1 1 calc R . .
H14B H 0.3255 0.0361 0.1880 0.056 Uiso 1 1 calc R . .
H14C H 0.4337 0.0790 0.2905 0.056 Uiso 1 1 calc R . .
N1 N 0.01748(19) 0.12259(11) 0.58119(16) 0.0199(3) Uani 1 1 d . . .
H1N H 0.0669 0.1480 0.5169 0.016(6) Uiso 1 1 d R . .
O1 O 0.17370(18) 0.02229(11) 0.38428(15) 0.0227(3) Uani 1 1 d . . .
O2 O 0.1522(2) 0.16575(12) 0.35104(17) 0.0343(4) Uani 1 1 d . . .

loop_
_atom_site_aniso_label
_atom_site_aniso_U_11
_atom_site_aniso_U_22
_atom_site_aniso_U_33
_atom_site_aniso_U_23
_atom_site_aniso_U_13
_atom_site_aniso_U_12
Pd1 0.01481(10) 0.01664(10) 0.01678(10) -0.00023(7) -0.00274(6) -0.00018(7)
C1 0.0188(9) 0.0355(12) 0.0240(10) 0.0002(9) 0.0005(7) 0.0093(8)
C2 0.0300(12) 0.0304(12) 0.0586(17) -0.0109(12) -0.0255(12) 0.0089(10)
C3 0.0248(13) 0.070(2) 0.0577(19) 0.0120(16) -0.0097(12) 0.0156(13)
C4 0.075(2) 0.069(2) 0.057(2) -0.0333(17) -0.0400(18) 0.055(2)
C5 0.136(4) 0.125(4) 0.106(4) -0.088(3) -0.091(3) 0.113(4)
C6 0.076(2) 0.0416(17) 0.086(3) -0.0396(17) -0.060(2) 0.0365(16)
C7 0.0207(9) 0.0276(10) 0.0272(10) -0.0097(8) -0.0084(8) 0.0035(8)
C8 0.0178(9) 0.0398(13) 0.0328(12) 0.0103(10) -0.0049(8) -0.0043(9)
C9 0.0222(10) 0.0347(12) 0.0399(13) 0.0075(10) -0.0114(9) -0.0052(9)
C10 0.0230(10) 0.0416(13) 0.0271(11) 0.0027(10) -0.0085(8) -0.0057(9)
C11 0.0232(12) 0.127(3) 0.0200(11) -0.0010(15) -0.0055(9) -0.0032(16)
C12 0.0179(10) 0.091(2) 0.0197(10) 0.0051(12) -0.0020(8) -0.0092(12)
C13 0.0209(9) 0.0299(11) 0.0193(9) 0.0027(8) -0.0031(7) -0.0026(8)
C14 0.0340(13) 0.0445(15) 0.0327(12) -0.0013(11) 0.0116(10) -0.0070(11)
N1 0.0176(7) 0.0194(8) 0.0227(8) -0.0020(6) -0.0037(6) 0.0012(6)
O1 0.0213(7) 0.0235(7) 0.0234(7) 0.0006(6) 0.0001(6) -0.0019(6)
O2 0.0392(10) 0.0290(9) 0.0348(9) 0.0124(7) 0.0057(7) 0.0043(7)

loop_
_geom_bond_atom_site_label_1
_geom_bond_atom_site_label_2
_geom_bond_distance
_geom_bond_site_symmetry_2
_geom_bond_publ_flag
Pd1 O1 2.0157(16) 3_556 ?
Pd1 O1 2.0157(16) . ?
Pd1 N1 2.0792(17) 3_556 ?
Pd1 N1 2.0792(17) . ?
C1 C6 1.494(4) . ?
C1 N1 1.494(3) . ?
C1 C2 1.508(3) . ?
C2 C3 1.521(4) . ?
C3 C4 1.497(5) . ?
C4 C5 1.508(5) . ?
C5 C6 1.535(5) . ?
C7 N1 1.499(3) . ?
C7 C8 1.516(3) . ?
C7 C12 1.517(4) . ?
C8 C9 1.532(3) . ?
C9 C10 1.520(3) . ?
C10 C11 1.515(4) . ?
C11 C12 1.533(3) . ?
C13 O2 1.229(3) . ?
C13 O1 1.287(3) . ?
C13 C14 1.513(3) . ?
